data_1504267
loop_
_publ_author_name
'Hong, Bor-Cherng'
'Jan, Rei-Hau'
'Tsai, Chih-Wei'
'Nimje, Roshan Y.'
'Liao, Ju-Hsiou'
'Lee, Gene-Hsiang'

_publ_section_title
;
 Organocatalytic enantioselective cascade Michael-Michael-Wittig reactions
 of phosphorus ylides: one-pot synthesis of the all-cis trisubstituted
 cyclohexenecarboxylates via the [1 + 2 + 3] annulation.
;
_journal_issue 22
_journal_name_full 'Organic letters'
_journal_page_first 5246
_journal_page_last 5249
_journal_paper_doi 10.1021/ol9021832
_journal_volume 11
_journal_year 2009
_chemical_absolute_configuration unk
_chemical_formula_sum 'C21 H21 N O4'
_chemical_formula_weight 351.39
_chemical_name_systematic
; 
 ? 
;
_space_group_IT_number 14
_symmetry_cell_setting monoclinic
_symmetry_space_group_name_Hall '-P 2ybc'
_symmetry_space_group_name_H-M 'P 1 21/c 1'
_atom_sites_solution_hydrogens geom
_atom_sites_solution_primary direct
_atom_sites_solution_secondary difmap
_audit_creation_method SHELXL-97
_cell_angle_alpha 90.00
_cell_angle_beta 91.325(2)
_cell_angle_gamma 90.00
_cell_formula_units_Z 4
_cell_length_a 7.7034(9)
_cell_length_b 23.256(3)
_cell_length_c 10.1217(12)
_cell_measurement_reflns_used 964
_cell_measurement_temperature 294(2)
_cell_measurement_theta_max 23.529
_cell_measurement_theta_min -23.529
_cell_volume 1812.8(4)
_computing_cell_refinement 'BRUKER SMART'
_computing_data_collection 'BRUKER SMART'
_computing_data_reduction 'BRUKER SAINT'
_computing_molecular_graphics Ortep-3
_computing_publication_material 'Wingx publication routines (Farrugia, 1999)'
_computing_structure_refinement 'SHELXL-97 (Sheldrick, 1997)'
_computing_structure_solution 'SHELXS-97 (Sheldrick, 1990)'
_diffrn_ambient_temperature 294(2)
_diffrn_measured_fraction_theta_full 0.962
_diffrn_measured_fraction_theta_max 0.962
_diffrn_measurement_device_type 'Bruker Smart Apex'
_diffrn_measurement_method 'phi-omega scan'
_diffrn_radiation_monochromator graphite
_diffrn_radiation_source 'fine-focus sealed tube'
_diffrn_radiation_type MoK\a
_diffrn_radiation_wavelength 0.71073
_diffrn_reflns_av_R_equivalents 0.0212
_diffrn_reflns_av_sigmaI/netI 0.0205
_diffrn_reflns_limit_h_max 9
_diffrn_reflns_limit_h_min -10
_diffrn_reflns_limit_k_max 30
_diffrn_reflns_limit_k_min -30
_diffrn_reflns_limit_l_max 13
_diffrn_reflns_limit_l_min -13
_diffrn_reflns_number 15594
_diffrn_reflns_theta_full 28.24
_diffrn_reflns_theta_max 28.24
_diffrn_reflns_theta_min 1.75
_diffrn_standards_decay_% 0
_exptl_absorpt_coefficient_mu 0.089
_exptl_absorpt_correction_T_max 0.9879
_exptl_absorpt_correction_T_min 0.9840
_exptl_absorpt_correction_type empirical
_exptl_absorpt_process_details SADABS
_exptl_crystal_colour colorless
_exptl_crystal_density_diffrn 1.287
_exptl_crystal_density_method 'not measured'
_exptl_crystal_description parallelepiped
_exptl_crystal_F_000 744
_exptl_crystal_size_max 0.18
_exptl_crystal_size_mid 0.17
_exptl_crystal_size_min 0.14
_refine_diff_density_max 0.309
_refine_diff_density_min -0.250
_refine_diff_density_rms 0.040
_refine_ls_extinction_method none
_refine_ls_goodness_of_fit_ref 1.042
_refine_ls_hydrogen_treatment constr
_refine_ls_matrix_type full
_refine_ls_number_parameters 236
_refine_ls_number_reflns 4317
_refine_ls_number_restraints 0
_refine_ls_restrained_S_all 1.042
_refine_ls_R_factor_all 0.0744
_refine_ls_R_factor_gt 0.0580
_refine_ls_shift/su_max 0.000
_refine_ls_shift/su_mean 0.000
_refine_ls_structure_factor_coef Fsqd
_refine_ls_weighting_details 'calc w=1/[\s^2^(Fo^2^)+(0.0858P)^2^+0.4797P] where P=(Fo^2^+2Fc^2^)/3'
_refine_ls_weighting_scheme calc
_refine_ls_wR_factor_gt 0.1595
_refine_ls_wR_factor_ref 0.1734
_reflns_number_gt 3256
_reflns_number_total 4317
_reflns_threshold_expression >2sigma(I)
_cod_data_source_file ol9021832_si_005.cif
_cod_data_source_block jrh024f2
_cod_depositor_comments
;
The following automatic conversions were performed:

'_exptl_absorpt_correction_type' value 'Empirical' changed to
'empirical' according to
/home/saulius/struct/CIF-dictionaries/cif_core.dic dictionary named
'cif_core.dic' version 2.4.2 from 2011-04-26.

Automatic conversion script
Id: cif_fix_values 1715 2011-07-08 13:25:40Z adriana 
;
_cod_original_sg_symbol_H-M 'P 21/c'
_cod_database_code 1504267

loop_
_symmetry_equiv_pos_as_xyz
'x, y, z'
'-x, y+1/2, -z+1/2'
'-x, -y, -z'
'x, -y-1/2, z-1/2'

loop_
_atom_site_label
_atom_site_type_symbol
_atom_site_fract_x
_atom_site_fract_y
_atom_site_fract_z
_atom_site_U_iso_or_equiv
_atom_site_adp_type
_atom_site_occupancy
_atom_site_symmetry_multiplicity
_atom_site_calc_flag
_atom_site_refinement_flags
C1 C 0.3120(2) 0.69928(8) 0.46687(17) 0.0503(4) Uani 1 1 d .
H1 H 0.2554 0.7197 0.5321 0.060 Uiso 1 1 calc R
C2 C 0.2744(3) 0.71080(9) 0.3348(2) 0.0610(5) Uani 1 1 d .
H2 H 0.1942 0.7392 0.3121 0.073 Uiso 1 1 calc R
C3 C 0.3549(3) 0.68059(8) 0.23768(18) 0.0610(5) Uani 1 1 d .
H3 H 0.3294 0.6883 0.1492 0.073 Uiso 1 1 calc R
C4 C 0.4726(3) 0.63906(9) 0.27147(18) 0.0628(5) Uani 1 1 d .
H4 H 0.5266 0.6182 0.2057 0.075 Uiso 1 1 calc R
C5 C 0.5125(2) 0.62772(8) 0.40292(17) 0.0541(4) Uani 1 1 d .
H5 H 0.5939 0.5995 0.4245 0.065 Uiso 1 1 calc R
C6 C 0.43272(19) 0.65779(7) 0.50251(15) 0.0398(3) Uani 1 1 d .
C7 C 0.47678(19) 0.64715(7) 0.64832(14) 0.0417(3) Uani 1 1 d .
H7 H 0.4659 0.6840 0.6945 0.050 Uiso 1 1 calc R
C8 C 0.6620(2) 0.62691(8) 0.66804(16) 0.0489(4) Uani 1 1 d .
C9 C 0.7054(2) 0.57434(9) 0.70723(18) 0.0560(5) Uani 1 1 d .
H9 H 0.8229 0.5656 0.7153 0.067 Uiso 1 1 calc R
C10 C 0.5790(2) 0.52861(9) 0.7390(2) 0.0601(5) Uani 1 1 d .
H10A H 0.5776 0.5235 0.8341 0.072 Uiso 1 1 calc R
H10B H 0.6168 0.4927 0.7003 0.072 Uiso 1 1 calc R
C11 C 0.3941(2) 0.54214(7) 0.68817(16) 0.0460(4) Uani 1 1 d .
H11 H 0.3966 0.5366 0.5923 0.055 Uiso 1 1 calc R
C12 C 0.3448(2) 0.60537(7) 0.70778(15) 0.0429(4) Uani 1 1 d .
H12 H 0.2320 0.6119 0.6637 0.051 Uiso 1 1 calc R
C13 C 0.2573(2) 0.50069(7) 0.73652(17) 0.0480(4) Uani 1 1 d .
C14 C 0.2441(3) 0.48604(9) 0.86861(19) 0.0650(5) Uani 1 1 d .
H14 H 0.3220 0.5016 0.9304 0.078 Uiso 1 1 calc R
C15 C 0.1168(3) 0.44867(10) 0.9097(2) 0.0764(6) Uani 1 1 d .
H15 H 0.1096 0.4395 0.9989 0.092 Uiso 1 1 calc R
C16 C 0.0015(3) 0.42513(10) 0.8208(3) 0.0740(6) Uani 1 1 d .
H16 H -0.0841 0.4001 0.8491 0.089 Uiso 1 1 calc R
C17 C 0.0128(3) 0.43862(10) 0.6896(3) 0.0707(6) Uani 1 1 d .
H17 H -0.0648 0.4224 0.6285 0.085 Uiso 1 1 calc R
C18 C 0.1394(2) 0.47636(8) 0.64750(19) 0.0561(4) Uani 1 1 d .
H18 H 0.1453 0.4855 0.5582 0.067 Uiso 1 1 calc R
C19 C 0.8014(2) 0.66861(10) 0.6367(2) 0.0635(5) Uani 1 1 d .
C20 C 0.8527(4) 0.76788(14) 0.5874(4) 0.1129(12) Uani 1 1 d .
H20A H 0.8449 0.7997 0.6489 0.136 Uiso 1 1 calc R
H20B H 0.9717 0.7541 0.5899 0.136 Uiso 1 1 calc R
C21 C 0.8118(5) 0.7866(2) 0.4640(4) 0.1520(18) Uani 1 1 d .
H21A H 0.8287 0.7560 0.4020 0.228 Uiso 1 1 calc R
H21B H 0.8850 0.8185 0.4423 0.228 Uiso 1 1 calc R
H21C H 0.6925 0.7986 0.4601 0.228 Uiso 1 1 calc R
N1 N 0.3270(2) 0.61901(7) 0.85304(15) 0.0567(4) Uani 1 1 d .
O1 O 0.95070(18) 0.65650(9) 0.6212(2) 0.0971(6) Uani 1 1 d .
O2 O 0.73864(18) 0.72212(7) 0.62868(18) 0.0799(5) Uani 1 1 d .
O3 O 0.4524(2) 0.61533(10) 0.92537(15) 0.1016(7) Uani 1 1 d .
O4 O 0.1871(3) 0.63145(11) 0.89139(18) 0.1132(8) Uani 1 1 d .

loop_
_atom_site_aniso_label
_atom_site_aniso_U_11
_atom_site_aniso_U_22
_atom_site_aniso_U_33
_atom_site_aniso_U_23
_atom_site_aniso_U_13
_atom_site_aniso_U_12
C1 0.0478(9) 0.0560(10) 0.0469(9) -0.0027(7) -0.0025(7) 0.0096(7)
C2 0.0660(11) 0.0597(11) 0.0565(11) 0.0079(8) -0.0159(9) 0.0096(9)
C3 0.0820(13) 0.0610(11) 0.0395(9) 0.0089(8) -0.0082(8) -0.0047(10)
C4 0.0838(14) 0.0667(12) 0.0383(9) -0.0022(8) 0.0083(9) 0.0070(10)
C5 0.0619(10) 0.0567(10) 0.0439(9) 0.0038(7) 0.0065(8) 0.0151(8)
C6 0.0378(7) 0.0455(8) 0.0361(7) 0.0019(6) 0.0004(6) -0.0009(6)
C7 0.0394(8) 0.0505(9) 0.0350(7) 0.0002(6) -0.0002(6) 0.0034(6)
C8 0.0386(8) 0.0683(11) 0.0398(8) 0.0065(7) -0.0028(6) 0.0031(7)
C9 0.0405(8) 0.0752(12) 0.0522(10) 0.0097(9) -0.0038(7) 0.0097(8)
C10 0.0521(10) 0.0626(11) 0.0652(12) 0.0110(9) -0.0034(8) 0.0112(8)
C11 0.0473(8) 0.0534(9) 0.0373(8) 0.0017(7) 0.0001(6) 0.0040(7)
C12 0.0397(8) 0.0553(9) 0.0336(7) 0.0020(6) 0.0006(6) 0.0040(6)
C13 0.0493(9) 0.0489(9) 0.0457(9) 0.0010(7) 0.0016(7) 0.0053(7)
C14 0.0777(13) 0.0699(13) 0.0474(10) 0.0045(9) 0.0005(9) -0.0134(10)
C15 0.0937(16) 0.0742(14) 0.0617(13) 0.0123(10) 0.0125(11) -0.0145(12)
C16 0.0689(13) 0.0634(12) 0.0901(17) 0.0086(11) 0.0132(12) -0.0091(10)
C17 0.0599(12) 0.0687(12) 0.0829(15) -0.0042(11) -0.0107(10) -0.0057(10)
C18 0.0549(10) 0.0598(11) 0.0532(10) -0.0006(8) -0.0051(8) 0.0040(8)
C19 0.0432(9) 0.0894(15) 0.0576(11) 0.0223(10) -0.0089(8) -0.0047(9)
C20 0.0758(16) 0.107(2) 0.155(3) 0.055(2) -0.0263(17) -0.0393(15)
C21 0.144(3) 0.181(4) 0.130(3) 0.082(3) -0.029(2) -0.073(3)
N1 0.0683(10) 0.0612(9) 0.0412(8) 0.0012(6) 0.0147(7) 0.0016(8)
O1 0.0411(8) 0.1288(15) 0.1216(15) 0.0485(12) 0.0024(8) -0.0008(8)
O2 0.0533(8) 0.0796(10) 0.1061(13) 0.0280(9) -0.0119(8) -0.0163(7)
O3 0.0889(12) 0.173(2) 0.0421(8) -0.0206(10) -0.0076(8) -0.0094(12)
O4 0.1018(14) 0.175(2) 0.0641(10) 0.0028(11) 0.0345(10) 0.0557(14)

loop_
_atom_type_symbol
_atom_type_description
_atom_type_scat_dispersion_real
_atom_type_scat_dispersion_imag
_atom_type_scat_source
C C 0.0033 0.0016 'International Tables Vol C Tables 4.2.6.8 and 6.1.1.4'
H H 0.0000 0.0000 'International Tables Vol C Tables 4.2.6.8 and 6.1.1.4'
N N 0.0061 0.0033 'International Tables Vol C Tables 4.2.6.8 and 6.1.1.4'
O O 0.0106 0.0060 'International Tables Vol C Tables 4.2.6.8 and 6.1.1.4'

loop_
_geom_angle_atom_site_label_1
_geom_angle_atom_site_label_2
_geom_angle_atom_site_label_3
_geom_angle
C6 C1 C2 120.69(16)
C6 C1 H1 119.7
C2 C1 H1 119.7
C3 C2 C1 120.35(17)
C3 C2 H2 119.8
C1 C2 H2 119.8
C4 C3 C2 119.56(17)
C4 C3 H3 120.2
C2 C3 H3 120.2
C3 C4 C5 120.51(17)
C3 C4 H4 119.7
C5 C4 H4 119.7
C6 C5 C4 120.81(17)
C6 C5 H5 119.6
C4 C5 H5 119.6
C1 C6 C5 118.06(15)
C1 C6 C7 119.91(14)
C5 C6 C7 122.02(14)
C8 C7 C6 111.48(12)
C8 C7 C12 112.44(13)
C6 C7 C12 110.26(12)
C8 C7 H7 107.5
C6 C7 H7 107.5
C12 C7 H7 107.5
C9 C8 C19 119.13(16)
C9 C8 C7 123.89(16)
C19 C8 C7 116.94(15)
C8 C9 C10 124.35(16)
C8 C9 H9 117.8
C10 C9 H9 117.8
C9 C10 C11 112.90(15)
C9 C10 H10A 109.0
C11 C10 H10A 109.0
C9 C10 H10B 109.0
C11 C10 H10B 109.0
H10A C10 H10B 107.8
C13 C11 C12 113.07(13)
C13 C11 C10 114.05(14)
C12 C11 C10 112.56(15)
C13 C11 H11 105.4
C12 C11 H11 105.4
C10 C11 H11 105.4
N1 C12 C11 110.81(13)
N1 C12 C7 108.85(13)
C11 C12 C7 112.80(13)
N1 C12 H12 108.1
C11 C12 H12 108.1
C7 C12 H12 108.1
C18 C13 C14 117.73(17)
C18 C13 C11 119.96(15)
C14 C13 C11 122.31(16)
C15 C14 C13 120.9(2)
C15 C14 H14 119.5
C13 C14 H14 119.5
C16 C15 C14 120.6(2)
C16 C15 H15 119.7
C14 C15 H15 119.7
C15 C16 C17 119.5(2)
C15 C16 H16 120.2
C17 C16 H16 120.2
C16 C17 C18 120.3(2)
C16 C17 H17 119.9
C18 C17 H17 119.9
C13 C18 C17 120.91(19)
C13 C18 H18 119.5
C17 C18 H18 119.5
O1 C19 O2 123.9(2)
O1 C19 C8 125.1(2)
O2 C19 C8 110.98(16)
C21 C20 O2 111.8(3)
C21 C20 H20A 109.2
O2 C20 H20A 109.2
C21 C20 H20B 109.2
O2 C20 H20B 109.2
H20A C20 H20B 107.9
C20 C21 H21A 109.5
C20 C21 H21B 109.5
H21A C21 H21B 109.5
C20 C21 H21C 109.5
H21A C21 H21C 109.5
H21B C21 H21C 109.5
O4 N1 O3 122.69(18)
O4 N1 C12 118.11(17)
O3 N1 C12 119.16(15)
C19 O2 C20 118.7(2)

loop_
_geom_bond_atom_site_label_1
_geom_bond_atom_site_label_2
_geom_bond_distance
C1 C6 1.382(2)
C1 C2 1.388(3)
C1 H1 0.9300
C2 C3 1.368(3)
C2 H2 0.9300
C3 C4 1.363(3)
C3 H3 0.9300
C4 C5 1.384(3)
C4 H4 0.9300
C5 C6 1.383(2)
C5 H5 0.9300
C6 C7 1.527(2)
C7 C8 1.511(2)
C7 C12 1.539(2)
C7 H7 0.9800
C8 C9 1.326(3)
C8 C19 1.487(3)
C9 C10 1.482(3)
C9 H9 0.9300
C10 C11 1.536(2)
C10 H10A 0.9700
C10 H10B 0.9700
C11 C13 1.517(2)
C11 C12 1.533(2)
C11 H11 0.9800
C12 N1 1.514(2)
C12 H12 0.9800
C13 C18 1.385(2)
C13 C14 1.386(2)
C14 C15 1.382(3)
C14 H14 0.9300
C15 C16 1.364(3)
C15 H15 0.9300
C16 C17 1.369(3)
C16 H16 0.9300
C17 C18 1.387(3)
C17 H17 0.9300
C18 H18 0.9300
C19 O1 1.198(2)
C19 O2 1.337(3)
C20 C21 1.353(4)
C20 O2 1.448(3)
C20 H20A 0.9700
C20 H20B 0.9700
C21 H21A 0.9600
C21 H21B 0.9600
C21 H21C 0.9600
N1 O4 1.189(2)
N1 O3 1.201(2)
